data_4512099
loop_
_publ_author_name
'Porz, Michael'
'Rominger, Frank'
'Bunz, Uwe H. F.'

_publ_section_title
;
 Halogen Bonding in Diaza-Triisopropylsilyl-Tetracene Crystals?
;
_journal_issue 11
_journal_name_full 'Crystal Growth &amp; Design'
_journal_page_first 5962
_journal_paper_doi 10.1021/cg5011538
_journal_volume 14
_journal_year 2014
_chemical_formula_sum 'C38 H47 Br3 N2 Si2'
_chemical_formula_weight 827.69
_chemical_name_common '6 in manuscript'
_chemical_name_systematic
; 
 ? 
;
_space_group_IT_number 15
_symmetry_cell_setting monoclinic
_symmetry_space_group_name_Hall '-C 2yc'
_symmetry_space_group_name_H-M 'C 1 2/c 1'
_atom_sites_solution_hydrogens geom
_atom_sites_solution_primary direct
_atom_sites_solution_secondary difmap
_audit_creation_method SHELXL-97
_cell_angle_alpha 90.00
_cell_angle_beta 104.246(1)
_cell_angle_gamma 90.00
_cell_formula_units_Z 8
_cell_length_a 35.2753(13)
_cell_length_b 15.2226(5)
_cell_length_c 14.7459(5)
_cell_measurement_reflns_used 9977
_cell_measurement_temperature 200(2)
_cell_measurement_theta_max 24.62
_cell_measurement_theta_min 2.38
_cell_volume 7674.8(5)
_computing_cell_refinement 'Bruker SAINT'
_computing_data_collection 'Bruker APEX2'
_computing_data_reduction 'Bruker SAINT'
_computing_molecular_graphics 'Bruker SHELXTL'
_computing_publication_material 'Bruker SHELXTL'
_computing_structure_refinement 'SHELXL-97 (Sheldrick, 2008)'
_computing_structure_solution 'SHELXS-97 (Sheldrick, 2008)'
_diffrn_ambient_temperature 200(2)
_diffrn_measured_fraction_theta_full 0.998
_diffrn_measured_fraction_theta_max 0.998
_diffrn_measurement_device_type 'Bruker APEX-II Quazar'
_diffrn_measurement_method '\f and \w scans'
_diffrn_radiation_monochromator mirror
_diffrn_radiation_source 'ImuS microsource'
_diffrn_radiation_type MoK\a
_diffrn_radiation_wavelength 0.71073
_diffrn_reflns_av_R_equivalents 0.0459
_diffrn_reflns_av_sigmaI/netI 0.0382
_diffrn_reflns_limit_h_max 40
_diffrn_reflns_limit_h_min -41
_diffrn_reflns_limit_k_max 18
_diffrn_reflns_limit_k_min -18
_diffrn_reflns_limit_l_max 17
_diffrn_reflns_limit_l_min -17
_diffrn_reflns_number 40460
_diffrn_reflns_theta_full 25.09
_diffrn_reflns_theta_max 25.09
_diffrn_reflns_theta_min 1.46
_exptl_absorpt_coefficient_mu 3.244
_exptl_absorpt_correction_T_max 0.8291
_exptl_absorpt_correction_T_min 0.3497
_exptl_absorpt_correction_type multi-scan
_exptl_absorpt_process_details
;
Sheldrick, G. M. (2008). <i>SADABS</i>. University of G\"ottingen, Germany.
;
_exptl_crystal_colour red
_exptl_crystal_density_diffrn 1.433
_exptl_crystal_density_method 'not measured'
_exptl_crystal_description plate
_exptl_crystal_F_000 3376
_exptl_crystal_size_max 0.41
_exptl_crystal_size_mid 0.19
_exptl_crystal_size_min 0.06
_refine_diff_density_max 1.284
_refine_diff_density_min -1.614
_refine_diff_density_rms 0.086
_refine_ls_extinction_method none
_refine_ls_goodness_of_fit_ref 1.020
_refine_ls_hydrogen_treatment constr
_refine_ls_matrix_type full
_refine_ls_number_parameters 500
_refine_ls_number_reflns 6808
_refine_ls_number_restraints 893
_refine_ls_restrained_S_all 1.086
_refine_ls_R_factor_all 0.0956
_refine_ls_R_factor_gt 0.0659
_refine_ls_shift/su_max 0.000
_refine_ls_shift/su_mean 0.000
_refine_ls_structure_factor_coef Fsqd
_refine_ls_weighting_details 'calc w=1/[\s^2^(Fo^2^)+(0.0317P)^2^+85.6694P] where P=(Fo^2^+2Fc^2^)/3'
_refine_ls_weighting_scheme calc
_refine_ls_wR_factor_gt 0.1383
_refine_ls_wR_factor_ref 0.1526
_reflns_number_gt 4942
_reflns_number_total 6808
_reflns_threshold_expression >2sigma(I)
_cod_data_source_file cg5011538_si_002.cif
_cod_data_source_block mip3
_cod_depositor_comments
;
The following automatic conversions were performed:

'_symmetry_cell_setting' value 'Monoclinic' changed to 'monoclinic'
according to
/home/saulius/struct/COD-crude-data--automatic-downloads/rss-feeds/ACS/lib/dictionaries/cif_core.dic
dictionary named 'cif_core.dic' version 2.4.2 from 2011-04-26.

Automatic conversion script
Id: cif_fix_values 2827 2014-09-09 07:05:25Z andrius 

 Adding full bibliography for 4512096--4512099.cif.
;
_cod_original_sg_symbol_H-M C2/c
_cod_database_code 4512099

loop_
_symmetry_equiv_pos_as_xyz
'x, y, z'
'-x, y, -z+1/2'
'x+1/2, y+1/2, z'
'-x+1/2, y+1/2, -z+1/2'
'-x, -y, -z'
'x, -y, z-1/2'
'-x+1/2, -y+1/2, -z'
'x+1/2, -y+1/2, z-1/2'

loop_
_atom_site_label
_atom_site_type_symbol
_atom_site_fract_x
_atom_site_fract_y
_atom_site_fract_z
_atom_site_U_iso_or_equiv
_atom_site_adp_type
_atom_site_occupancy
_atom_site_symmetry_multiplicity
_atom_site_calc_flag
_atom_site_refinement_flags
_atom_site_disorder_assembly
_atom_site_disorder_group
Si2 Si 0.40842(5) 0.55354(13) 1.08472(14) 0.0533(5) Uani 1 1 d DU . .
Br1 Br 0.30106(3) 0.06561(5) 0.95216(7) 0.0843(4) Uani 1 1 d . A .
Br2 Br 0.20928(3) 0.05208(5) 0.83042(6) 0.0882(4) Uani 1 1 d . . .
Br3 Br 0.16251(3) 0.22648(7) 0.75952(8) 0.0510(4) Uani 0.6129(19) 1 d P A 1
Br3B Br 0.33854(5) 0.24545(14) 0.98724(15) 0.0632(7) Uani 0.3871(19) 1 d P A 2
C3 C 0.32432(16) 0.5625(4) 0.9710(4) 0.0397(14) Uani 1 1 d D . .
C4 C 0.35769(15) 0.5636(4) 1.0153(4) 0.0442(15) Uani 1 1 d D C .
C11 C 0.20483(15) 0.5495(4) 0.8119(4) 0.0309(12) Uani 1 1 d . A .
C12 C 0.22260(16) 0.6313(4) 0.8370(4) 0.0331(13) Uani 1 1 d . A .
C13 C 0.20149(18) 0.7113(4) 0.8094(4) 0.0430(15) Uani 1 1 d . . .
H13 H 0.1751 0.7088 0.7741 0.052 Uiso 1 1 calc R . .
C14 C 0.21859(19) 0.7898(4) 0.8328(5) 0.0483(16) Uani 1 1 d . . .
H14 H 0.2042 0.8421 0.8136 0.058 Uiso 1 1 calc R . .
C15 C 0.25843(19) 0.7954(4) 0.8863(5) 0.0479(16) Uani 1 1 d . . .
H15 H 0.2701 0.8513 0.9024 0.057 Uiso 1 1 calc R . .
C16 C 0.27947(18) 0.7220(4) 0.9139(4) 0.0397(14) Uani 1 1 d . C .
H16 H 0.3058 0.7269 0.9494 0.048 Uiso 1 1 calc R . .
C17 C 0.26269(15) 0.6368(4) 0.8904(4) 0.0313(12) Uani 1 1 d . . .
C18 C 0.28429(15) 0.5597(4) 0.9178(4) 0.0316(12) Uani 1 1 d . C .
C19 C 0.26638(16) 0.4764(4) 0.8928(4) 0.0320(13) Uani 1 1 d . . .
N20 N 0.28767(13) 0.4030(3) 0.9214(3) 0.0350(11) Uani 1 1 d . A .
C21 C 0.26971(17) 0.3261(4) 0.8995(4) 0.0352(13) Uani 1 1 d . . .
C22 C 0.2904(2) 0.2469(4) 0.9299(4) 0.0466(16) Uani 0.6129(19) 1 d P A 1
H22 H 0.3169 0.2491 0.9648 0.056 Uiso 0.6129(19) 1 calc PR A 1
C23 C 0.2723(2) 0.1683(4) 0.9090(5) 0.0538(19) Uani 1 1 d . . .
C24 C 0.2328(2) 0.1627(4) 0.8559(5) 0.0510(18) Uani 1 1 d . A .
C25 C 0.2122(2) 0.2367(4) 0.8250(4) 0.0461(16) Uani 0.6129(19) 1 d P A 1
C26 C 0.22997(17) 0.3211(4) 0.8449(4) 0.0355(13) Uani 1 1 d . A .
N27 N 0.20923(14) 0.3930(3) 0.8157(3) 0.0362(11) Uani 1 1 d . . .
C28 C 0.22653(15) 0.4711(4) 0.8392(4) 0.0306(12) Uani 1 1 d . A .
Si1 Si 0.08840(5) 0.48372(12) 0.62995(12) 0.0437(4) Uani 1 1 d DU . .
C1 C 0.16518(15) 0.5405(4) 0.7587(4) 0.0379(14) Uani 1 1 d D . .
C2 C 0.13258(15) 0.5270(4) 0.7118(4) 0.0455(16) Uani 1 1 d D B .
C31 C 0.0699(2) 0.3886(5) 0.6840(5) 0.070(4) Uani 0.70(2) 1 d PDU B 1
H31 H 0.0846 0.3378 0.6662 0.084 Uiso 0.70(2) 1 calc PR B 1
C32 C 0.0800(4) 0.3848(9) 0.7883(5) 0.070(4) Uani 0.70(2) 1 d PDU B 1
H32A H 0.1078 0.3992 0.8127 0.105 Uiso 0.70(2) 1 calc PR B 1
H32B H 0.0750 0.3255 0.8085 0.105 Uiso 0.70(2) 1 calc PR B 1
H32C H 0.0640 0.4272 0.8122 0.105 Uiso 0.70(2) 1 calc PR B 1
C33 C 0.0276(4) 0.3646(15) 0.6427(10) 0.073(7) Uani 0.70(2) 1 d PDU B 1
H33A H 0.0221 0.3666 0.5742 0.109 Uiso 0.70(2) 1 calc PR B 1
H33B H 0.0106 0.4065 0.6643 0.109 Uiso 0.70(2) 1 calc PR B 1
H33C H 0.0226 0.3052 0.6626 0.109 Uiso 0.70(2) 1 calc PR B 1
C34 C 0.05207(14) 0.5743(4) 0.5969(4) 0.0447(15) Uani 1 1 d DU B .
H34 H 0.0291 0.5493 0.5503 0.054 Uiso 1 1 calc R . .
C35 C 0.0367(2) 0.6089(5) 0.6775(5) 0.071(2) Uani 1 1 d DU . .
H35A H 0.0267 0.5599 0.7080 0.106 Uiso 1 1 calc R B .
H35B H 0.0155 0.6509 0.6537 0.106 Uiso 1 1 calc R . .
H35C H 0.0579 0.6382 0.7230 0.106 Uiso 1 1 calc R . .
C36 C 0.0673(2) 0.6505(4) 0.5486(5) 0.0636(19) Uani 1 1 d DU . .
H36A H 0.0771 0.6280 0.4963 0.095 Uiso 1 1 calc R B .
H36B H 0.0886 0.6802 0.5935 0.095 Uiso 1 1 calc R . .
H36C H 0.0460 0.6923 0.5249 0.095 Uiso 1 1 calc R . .
C37 C 0.10460(16) 0.4472(4) 0.5229(4) 0.0589(18) Uani 1 1 d DU B .
H37 H 0.1161 0.5005 0.5004 0.071 Uiso 1 1 calc R . .
C38 C 0.0712(2) 0.4192(6) 0.4427(4) 0.082(3) Uani 1 1 d DU . .
H38A H 0.0511 0.4650 0.4306 0.123 Uiso 1 1 calc R B .
H38B H 0.0600 0.3642 0.4589 0.123 Uiso 1 1 calc R . .
H38C H 0.0810 0.4103 0.3866 0.123 Uiso 1 1 calc R . .
C39 C 0.13690(19) 0.3795(5) 0.5430(5) 0.074(2) Uani 1 1 d DU . .
H39A H 0.1584 0.4002 0.5941 0.110 Uiso 1 1 calc R B .
H39B H 0.1465 0.3703 0.4867 0.110 Uiso 1 1 calc R . .
H39C H 0.1268 0.3239 0.5610 0.110 Uiso 1 1 calc R . .
C41 C 0.4227(4) 0.4379(5) 1.0928(11) 0.160(10) Uani 0.35(2) 1 d PDU C 1
H41 H 0.4388 0.4344 1.0459 0.192 Uiso 0.35(2) 1 calc PR C 1
C42 C 0.4510(12) 0.4070(11) 1.180(3) 0.167(19) Uani 0.35(2) 1 d PDU C 1
H42A H 0.4713 0.4518 1.2006 0.251 Uiso 0.35(2) 1 calc PR C 1
H42B H 0.4632 0.3521 1.1666 0.251 Uiso 0.35(2) 1 calc PR C 1
H42C H 0.4372 0.3969 1.2288 0.251 Uiso 0.35(2) 1 calc PR C 1
C43 C 0.3914(6) 0.3715(6) 1.0550(19) 0.076(8) Uani 0.35(2) 1 d PDU C 1
H43A H 0.3732 0.3952 0.9990 0.115 Uiso 0.35(2) 1 calc PR C 1
H43B H 0.3770 0.3584 1.1025 0.115 Uiso 0.35(2) 1 calc PR C 1
H43C H 0.4034 0.3175 1.0388 0.115 Uiso 0.35(2) 1 calc PR C 1
C44 C 0.4395(2) 0.6222(9) 1.0255(6) 0.114(6) Uani 0.68(3) 1 d PDU C 1
H44 H 0.4297 0.6828 1.0329 0.137 Uiso 0.68(3) 1 calc PR C 1
C45 C 0.4328(5) 0.6152(13) 0.9236(6) 0.107(7) Uani 0.68(3) 1 d PDU C 1
H45A H 0.4046 0.6143 0.8950 0.160 Uiso 0.68(3) 1 calc PR C 1
H45B H 0.4447 0.5609 0.9079 0.160 Uiso 0.68(3) 1 calc PR C 1
H45C H 0.4447 0.6657 0.8999 0.160 Uiso 0.68(3) 1 calc PR C 1
C46 C 0.4817(3) 0.629(2) 1.0780(12) 0.124(8) Uani 0.68(3) 1 d PDU C 1
H46A H 0.4834 0.6356 1.1450 0.186 Uiso 0.68(3) 1 calc PR C 1
H46B H 0.4937 0.6799 1.0556 0.186 Uiso 0.68(3) 1 calc PR C 1
H46C H 0.4956 0.5754 1.0678 0.186 Uiso 0.68(3) 1 calc PR C 1
C47 C 0.4105(2) 0.6058(5) 1.2014(4) 0.092(3) Uani 1 1 d DU C .
H47 H 0.4378 0.5981 1.2409 0.110 Uiso 1 1 calc R . .
C48 C 0.3832(3) 0.5648(8) 1.2535(6) 0.148(5) Uani 1 1 d DU . .
H48A H 0.3884 0.5017 1.2606 0.222 Uiso 1 1 calc R C .
H48B H 0.3560 0.5743 1.2182 0.222 Uiso 1 1 calc R . .
H48C H 0.3873 0.5920 1.3154 0.222 Uiso 1 1 calc R . .
C49 C 0.4026(4) 0.7044(5) 1.1910(8) 0.164(6) Uani 1 1 d DU . .
H49A H 0.4207 0.7313 1.1583 0.246 Uiso 1 1 calc R C .
H49B H 0.4063 0.7310 1.2531 0.246 Uiso 1 1 calc R . .
H49C H 0.3756 0.7142 1.1551 0.246 Uiso 1 1 calc R . .
C41B C 0.4179(4) 0.4331(6) 1.1071(11) 0.153(7) Uani 0.65(2) 1 d PDU C 2
H41B H 0.3995 0.4136 1.1452 0.183 Uiso 0.65(2) 1 calc PR C 2
C42B C 0.4586(6) 0.4124(10) 1.1650(19) 0.180(12) Uani 0.65(2) 1 d PDU C 2
H42D H 0.4646 0.4496 1.2210 0.269 Uiso 0.65(2) 1 calc PR C 2
H42E H 0.4776 0.4237 1.1279 0.269 Uiso 0.65(2) 1 calc PR C 2
H42F H 0.4599 0.3505 1.1837 0.269 Uiso 0.65(2) 1 calc PR C 2
C43B C 0.4084(8) 0.3779(8) 1.0198(15) 0.188(13) Uani 0.65(2) 1 d PDU C 2
H43D H 0.3821 0.3925 0.9825 0.282 Uiso 0.65(2) 1 calc PR C 2
H43E H 0.4094 0.3156 1.0370 0.282 Uiso 0.65(2) 1 calc PR C 2
H43F H 0.4275 0.3897 0.9831 0.282 Uiso 0.65(2) 1 calc PR C 2
C31B C 0.0656(5) 0.4046(15) 0.6991(13) 0.103(9) Uani 0.30(2) 1 d PDU B 2
H31B H 0.0549 0.4421 0.7426 0.124 Uiso 0.30(2) 1 calc PR B 2
C32B C 0.0943(8) 0.3442(18) 0.761(2) 0.080(11) Uani 0.30(2) 1 d PDU B 2
H32D H 0.1163 0.3786 0.7980 0.121 Uiso 0.30(2) 1 calc PR B 2
H32E H 0.1040 0.3012 0.7231 0.121 Uiso 0.30(2) 1 calc PR B 2
H32F H 0.0814 0.3135 0.8040 0.121 Uiso 0.30(2) 1 calc PR B 2
C33B C 0.0309(10) 0.356(3) 0.642(2) 0.071(13) Uani 0.30(2) 1 d PDU B 2
H33D H 0.0129 0.3971 0.6023 0.107 Uiso 0.30(2) 1 calc PR B 2
H33E H 0.0174 0.3255 0.6837 0.107 Uiso 0.30(2) 1 calc PR B 2
H33F H 0.0397 0.3122 0.6024 0.107 Uiso 0.30(2) 1 calc PR B 2
C44B C 0.4422(3) 0.587(2) 1.0127(15) 0.125(9) Uani 0.32(3) 1 d PDU C 2
H44B H 0.4457 0.5324 0.9773 0.150 Uiso 0.32(3) 1 calc PR C 2
C45B C 0.4267(9) 0.654(2) 0.938(2) 0.099(10) Uani 0.32(3) 1 d PDU C 2
H45D H 0.3992 0.6413 0.9088 0.148 Uiso 0.32(3) 1 calc PR C 2
H45E H 0.4420 0.6522 0.8912 0.148 Uiso 0.32(3) 1 calc PR C 2
H45F H 0.4288 0.7125 0.9670 0.148 Uiso 0.32(3) 1 calc PR C 2
C46B C 0.4831(6) 0.610(5) 1.068(2) 0.145(16) Uani 0.32(3) 1 d PDU C 2
H46D H 0.4934 0.5634 1.1128 0.218 Uiso 0.32(3) 1 calc PR C 2
H46E H 0.4823 0.6654 1.1020 0.218 Uiso 0.32(3) 1 calc PR C 2
H46F H 0.5002 0.6176 1.0252 0.218 Uiso 0.32(3) 1 calc PR C 2
D22 C 0.2904(2) 0.2469(4) 0.9299(4) 0.0466(16) Uani 0.3871(19) 1 d P A 2
D25 C 0.2122(2) 0.2367(4) 0.8250(4) 0.0461(16) Uani 0.3871(19) 1 d P A 2
H25 H 0.1858 0.2323 0.7898 0.055 Uiso 0.3871(19) 1 calc PR A 2

loop_
_atom_site_aniso_label
_atom_site_aniso_U_11
_atom_site_aniso_U_22
_atom_site_aniso_U_33
_atom_site_aniso_U_23
_atom_site_aniso_U_13
_atom_site_aniso_U_12
Si2 0.0290(9) 0.0601(12) 0.0600(12) -0.0102(10) -0.0097(8) 0.0051(8)
Br1 0.1340(9) 0.0550(5) 0.0879(6) 0.0257(4) 0.0733(6) 0.0416(5)
Br2 0.1556(10) 0.0483(4) 0.0795(6) -0.0176(4) 0.0649(6) -0.0380(5)
Br3 0.0428(7) 0.0480(7) 0.0576(7) -0.0021(5) 0.0035(5) -0.0145(5)
Br3B 0.0418(11) 0.0682(13) 0.0780(14) 0.0113(10) 0.0119(10) 0.0145(9)
C3 0.034(4) 0.045(4) 0.038(3) -0.002(3) 0.004(3) -0.005(3)
C4 0.033(4) 0.046(4) 0.047(4) -0.003(3) -0.004(3) -0.002(3)
C11 0.025(3) 0.042(3) 0.025(3) 0.003(2) 0.004(2) -0.004(2)
C12 0.031(3) 0.044(3) 0.026(3) -0.001(3) 0.009(2) -0.002(3)
C13 0.037(3) 0.046(4) 0.046(4) 0.002(3) 0.010(3) 0.006(3)
C14 0.047(4) 0.038(4) 0.061(4) 0.006(3) 0.015(3) 0.008(3)
C15 0.053(4) 0.039(4) 0.057(4) -0.006(3) 0.023(3) -0.008(3)
C16 0.035(3) 0.049(4) 0.035(3) -0.004(3) 0.009(3) -0.010(3)
C17 0.026(3) 0.041(3) 0.026(3) -0.001(2) 0.006(2) -0.004(2)
C18 0.022(3) 0.047(3) 0.025(3) -0.001(3) 0.004(2) -0.004(3)
C19 0.031(3) 0.043(3) 0.022(3) 0.001(2) 0.007(2) -0.001(3)
N20 0.029(3) 0.048(3) 0.027(2) 0.000(2) 0.006(2) 0.002(2)
C21 0.033(3) 0.045(4) 0.027(3) -0.002(3) 0.007(3) 0.000(3)
C22 0.058(4) 0.050(4) 0.039(4) 0.009(3) 0.025(3) 0.014(3)
C23 0.084(6) 0.045(4) 0.045(4) 0.006(3) 0.042(4) 0.013(4)
C24 0.078(5) 0.043(4) 0.042(4) -0.007(3) 0.034(4) -0.008(4)
C25 0.052(4) 0.048(4) 0.043(4) -0.007(3) 0.020(3) -0.014(3)
C26 0.040(3) 0.038(3) 0.030(3) -0.003(3) 0.012(3) -0.007(3)
N27 0.033(3) 0.045(3) 0.030(3) -0.003(2) 0.008(2) -0.007(2)
C28 0.025(3) 0.044(3) 0.021(3) -0.004(2) 0.002(2) -0.006(2)
Si1 0.0244(8) 0.0566(11) 0.0431(10) 0.0085(8) -0.0048(7) -0.0050(8)
C1 0.029(3) 0.048(4) 0.036(3) 0.003(3) 0.006(3) 0.001(3)
C2 0.031(3) 0.062(4) 0.040(4) 0.011(3) 0.003(3) -0.001(3)
C31 0.037(6) 0.084(8) 0.078(7) 0.031(7) -0.008(6) -0.017(6)
C32 0.076(9) 0.077(9) 0.059(6) 0.002(6) 0.020(6) -0.019(7)
C33 0.041(8) 0.084(14) 0.087(13) 0.014(11) 0.002(8) -0.022(8)
C34 0.028(3) 0.060(4) 0.041(4) -0.001(3) -0.002(3) -0.004(3)
C35 0.061(5) 0.087(6) 0.067(5) -0.013(4) 0.020(4) 0.000(4)
C36 0.061(5) 0.062(4) 0.063(5) 0.010(4) 0.007(4) 0.003(4)
C37 0.047(4) 0.062(4) 0.063(4) -0.006(4) 0.004(3) 0.003(3)
C38 0.073(5) 0.100(7) 0.060(5) -0.024(5) -0.009(4) 0.020(5)
C39 0.053(5) 0.071(5) 0.089(6) -0.013(5) 0.002(4) 0.011(4)
C41 0.099(19) 0.073(9) 0.24(2) -0.038(11) -0.089(17) 0.044(10)
C42 0.10(3) 0.10(2) 0.24(3) 0.03(2) -0.06(2) 0.04(2)
C43 0.059(14) 0.041(8) 0.13(2) 0.035(12) 0.018(12) 0.020(9)
C44 0.031(7) 0.204(16) 0.108(8) -0.008(11) 0.017(7) -0.032(9)
C45 0.113(14) 0.097(15) 0.109(8) 0.024(10) 0.026(9) -0.018(12)
C46 0.033(8) 0.17(2) 0.161(15) -0.003(16) 0.006(9) -0.022(9)
C47 0.045(5) 0.142(7) 0.078(5) -0.038(6) -0.004(4) -0.017(5)
C48 0.113(9) 0.249(14) 0.084(7) 0.008(9) 0.030(7) -0.010(10)
C49 0.160(12) 0.126(7) 0.225(15) -0.107(9) 0.083(11) -0.045(9)
C41B 0.129(14) 0.069(8) 0.202(16) -0.023(8) -0.069(13) 0.030(10)
C42B 0.118(17) 0.136(19) 0.25(2) 0.032(17) -0.031(15) 0.076(15)
C43B 0.23(3) 0.106(13) 0.20(2) -0.060(15) -0.004(18) 0.081(16)
C31B 0.074(18) 0.128(18) 0.090(17) 0.069(14) -0.012(13) -0.046(12)
C32B 0.09(2) 0.074(19) 0.067(19) 0.028(14) 0.005(14) -0.026(15)
C33B 0.059(19) 0.05(2) 0.10(3) 0.02(2) 0.016(16) -0.006(13)
C44B 0.049(15) 0.24(2) 0.079(15) 0.010(14) 0.008(11) 0.011(15)
C45B 0.089(19) 0.049(18) 0.18(2) 0.007(16) 0.075(16) -0.008(15)
C46B 0.055(17) 0.20(4) 0.18(3) -0.04(3) 0.037(15) -0.03(2)
D22 0.058(4) 0.050(4) 0.039(4) 0.009(3) 0.025(3) 0.014(3)
D25 0.052(4) 0.048(4) 0.043(4) -0.007(3) 0.020(3) -0.014(3)

loop_
_atom_type_symbol
_atom_type_description
_atom_type_scat_dispersion_real
_atom_type_scat_dispersion_imag
_atom_type_scat_source
C C 0.0033 0.0016 'International Tables Vol C Tables 4.2.6.8 and 6.1.1.4'
H H 0.0000 0.0000 'International Tables Vol C Tables 4.2.6.8 and 6.1.1.4'
N N 0.0061 0.0033 'International Tables Vol C Tables 4.2.6.8 and 6.1.1.4'
Si Si 0.0817 0.0704 'International Tables Vol C Tables 4.2.6.8 and 6.1.1.4'
Br Br -0.2901 2.4595 'International Tables Vol C Tables 4.2.6.8 and 6.1.1.4'

loop_
_geom_angle_atom_site_label_1
_geom_angle_atom_site_label_2
_geom_angle_atom_site_label_3
_geom_angle
C41 Si2 C4 109.4(4)
C41 Si2 C44B 95.4(11)
C4 Si2 C44B 109.5(5)
C41 Si2 C41B 9.5(9)
C4 Si2 C41B 106.6(4)
C44B Si2 C41B 104.8(11)
C41 Si2 C44 112.6(4)
C4 Si2 C44 107.1(3)
C44B Si2 C44 18.2(12)
C41B Si2 C44 121.8(8)
C41 Si2 C47 113.5(4)
C4 Si2 C47 106.8(3)
C44B Si2 C47 121.6(10)
C41B Si2 C47 106.6(6)
C44 Si2 C47 107.1(4)
C4 C3 C18 179.1(7)
C3 C4 Si2 174.3(5)
C12 C11 C28 119.7(5)
C12 C11 C1 122.9(5)
C28 C11 C1 117.4(5)
C11 C12 C13 120.8(5)
C11 C12 C17 120.6(5)
C13 C12 C17 118.5(5)
C14 C13 C12 120.9(6)
C14 C13 H13 119.6
C12 C13 H13 119.6
C13 C14 C15 120.7(6)
C13 C14 H14 119.7
C15 C14 H14 119.7
C16 C15 C14 120.6(6)
C16 C15 H15 119.7
C14 C15 H15 119.7
C15 C16 C17 120.9(6)
C15 C16 H16 119.6
C17 C16 H16 119.6
C18 C17 C16 121.7(5)
C18 C17 C12 119.9(5)
C16 C17 C12 118.4(5)
C17 C18 C19 119.7(5)
C17 C18 C3 121.5(5)
C19 C18 C3 118.8(5)
N20 C19 C18 118.5(5)
N20 C19 C28 121.2(5)
C18 C19 C28 120.3(5)
C21 N20 C19 117.1(5)
N20 C21 C22 119.5(6)
N20 C21 C26 121.5(5)
C22 C21 C26 119.0(6)
C23 C22 C21 120.0(7)
C23 C22 H22 120.0
C21 C22 H22 120.0
C22 C23 C24 121.4(6)
C22 C23 Br1 118.1(6)
C24 C23 Br1 120.6(5)
C25 C24 C23 120.4(6)
C25 C24 Br2 120.3(6)
C23 C24 Br2 119.3(5)
C24 C25 C26 120.5(6)
C24 C25 Br3 118.8(5)
C26 C25 Br3 120.8(5)
N27 C26 C25 119.8(6)
N27 C26 C21 121.5(5)
C25 C26 C21 118.7(6)
C26 N27 C28 117.9(5)
N27 C28 C11 119.4(5)
N27 C28 C19 120.9(5)
C11 C28 C19 119.7(5)
C2 Si1 C31 109.2(3)
C2 Si1 C34 108.8(2)
C31 Si1 C34 113.6(3)
C2 Si1 C31B 106.2(5)
C31 Si1 C31B 11.8(11)
C34 Si1 C31B 104.9(8)
C2 Si1 C37 105.8(2)
C31 Si1 C37 109.9(3)
C34 Si1 C37 109.2(2)
C31B Si1 C37 121.4(9)
C2 C1 C11 175.2(7)
C1 C2 Si1 166.2(6)
C32 C31 C33 111.6(8)
C32 C31 Si1 117.0(6)
C33 C31 Si1 115.7(6)
C32 C31 H31 103.4
C33 C31 H31 103.4
Si1 C31 H31 103.4
C31 C32 H32A 109.5
C31 C32 H32B 109.5
H32A C32 H32B 109.5
C31 C32 H32C 109.5
H32A C32 H32C 109.5
H32B C32 H32C 109.5
C31 C33 H33A 109.5
C31 C33 H33B 109.5
H33A C33 H33B 109.5
C31 C33 H33C 109.5
H33A C33 H33C 109.5
H33B C33 H33C 109.5
C35 C34 C36 109.7(5)
C35 C34 Si1 114.1(4)
C36 C34 Si1 112.7(4)
C35 C34 H34 106.6
C36 C34 H34 106.6
Si1 C34 H34 106.6
C34 C35 H35A 109.5
C34 C35 H35B 109.5
H35A C35 H35B 109.5
C34 C35 H35C 109.5
H35A C35 H35C 109.5
H35B C35 H35C 109.5
C34 C36 H36A 109.5
C34 C36 H36B 109.5
H36A C36 H36B 109.5
C34 C36 H36C 109.5
H36A C36 H36C 109.5
H36B C36 H36C 109.5
C38 C37 C39 111.4(5)
C38 C37 Si1 113.6(4)
C39 C37 Si1 114.0(4)
C38 C37 H37 105.7
C39 C37 H37 105.7
Si1 C37 H37 105.7
C37 C38 H38A 109.5
C37 C38 H38B 109.5
H38A C38 H38B 109.5
C37 C38 H38C 109.5
H38A C38 H38C 109.5
H38B C38 H38C 109.5
C37 C39 H39A 109.5
C37 C39 H39B 109.5
H39A C39 H39B 109.5
C37 C39 H39C 109.5
H39A C39 H39C 109.5
H39B C39 H39C 109.5
C42 C41 C43 112.5(9)
C42 C41 Si2 118.4(8)
C43 C41 Si2 117.4(7)
C42 C41 H41 101.6
C43 C41 H41 101.6
Si2 C41 H41 101.6
C41 C42 H42A 109.5
C41 C42 H42B 109.5
H42A C42 H42B 109.5
C41 C42 H42C 109.5
H42A C42 H42C 109.5
H42B C42 H42C 109.5
C41 C43 H43A 109.5
C41 C43 H43B 109.5
H43A C43 H43B 109.5
C41 C43 H43C 109.5
H43A C43 H43C 109.5
H43B C43 H43C 109.5
C45 C44 C46 115.0(8)
C45 C44 Si2 118.1(7)
C46 C44 Si2 114.5(7)
C45 C44 H44 101.9
C46 C44 H44 101.9
Si2 C44 H44 101.9
C44 C45 H45A 109.5
C44 C45 H45B 109.5
H45A C45 H45B 109.5
C44 C45 H45C 109.5
H45A C45 H45C 109.5
H45B C45 H45C 109.5
C44 C46 H46A 109.5
C44 C46 H46B 109.5
H46A C46 H46B 109.5
C44 C46 H46C 109.5
H46A C46 H46C 109.5
H46B C46 H46C 109.5
C48 C47 C49 109.4(6)
C48 C47 Si2 113.9(5)
C49 C47 Si2 111.0(5)
C48 C47 H47 107.4
C49 C47 H47 107.4
Si2 C47 H47 107.4
C47 C48 H48A 109.5
C47 C48 H48B 109.5
H48A C48 H48B 109.5
C47 C48 H48C 109.5
H48A C48 H48C 109.5
H48B C48 H48C 109.5
C47 C49 H49A 109.5
C47 C49 H49B 109.5
H49A C49 H49B 109.5
C47 C49 H49C 109.5
H49A C49 H49C 109.5
H49B C49 H49C 109.5
C43B C41B C42B 110.3(9)
C43B C41B Si2 113.7(7)
C42B C41B Si2 113.9(7)
C43B C41B H41B 106.1
C42B C41B H41B 106.1
Si2 C41B H41B 106.1
C41B C42B H42D 109.5
C41B C42B H42E 109.5
H42D C42B H42E 109.5
C41B C42B H42F 109.5
H42D C42B H42F 109.5
H42E C42B H42F 109.5
C41B C43B H43D 109.5
C41B C43B H43E 109.5
H43D C43B H43E 109.5
C41B C43B H43F 109.5
H43D C43B H43F 109.5
H43E C43B H43F 109.5
C33B C31B C32B 111.9(10)
C33B C31B Si1 114.3(8)
C32B C31B Si1 114.2(8)
C33B C31B H31B 105.1
C32B C31B H31B 105.1
Si1 C31B H31B 105.1
C31B C32B H32D 109.5
C31B C32B H32E 109.5
H32D C32B H32E 109.5
C31B C32B H32F 109.5
H32D C32B H32F 109.5
H32E C32B H32F 109.5
C31B C33B H33D 109.5
C31B C33B H33E 109.5
H33D C33B H33E 109.5
C31B C33B H33F 109.5
H33D C33B H33F 109.5
H33E C33B H33F 109.5
C45B C44B C46B 110.9(10)
C45B C44B Si2 115.7(8)
C46B C44B Si2 114.7(8)
C45B C44B H44B 104.7
C46B C44B H44B 104.7
Si2 C44B H44B 104.7
C44B C45B H45D 109.5
C44B C45B H45E 109.5
H45D C45B H45E 109.5
C44B C45B H45F 109.5
H45D C45B H45F 109.5
H45E C45B H45F 109.5
C44B C46B H46D 109.5
C44B C46B H46E 109.5
H46D C46B H46E 109.5
C44B C46B H46F 109.5
H46D C46B H46F 109.5
H46E C46B H46F 109.5

loop_
_geom_bond_atom_site_label_1
_geom_bond_atom_site_label_2
_geom_bond_distance
Si2 C41 1.826(6)
Si2 C4 1.836(5)
Si2 C44B 1.851(8)
Si2 C41B 1.878(8)
Si2 C44 1.878(7)
Si2 C47 1.880(6)
Br1 C23 1.887(7)
Br2 C24 1.874(7)
Br3 C25 1.789(7)
C3 C4 1.198(7)
C3 C18 1.437(7)
C11 C12 1.403(8)
C11 C28 1.421(8)
C11 C1 1.432(7)
C12 C13 1.432(8)
C12 C17 1.442(8)
C13 C14 1.346(9)
C13 H13 0.9500
C14 C15 1.435(9)
C14 H14 0.9500
C15 C16 1.347(9)
C15 H15 0.9500
C16 C17 1.433(8)
C16 H16 0.9500
C17 C18 1.404(8)
C18 C19 1.424(8)
C19 N20 1.354(7)
C19 C28 1.436(8)
N20 C21 1.333(7)
C21 C22 1.424(8)
C21 C26 1.436(8)
C22 C23 1.355(10)
C22 H22 0.9500
C23 C24 1.422(10)
C24 C25 1.357(10)
C25 C26 1.428(8)
C26 N27 1.328(7)
N27 C28 1.342(7)
Si1 C2 1.842(5)
Si1 C31 1.847(6)
Si1 C34 1.864(5)
Si1 C31B 1.882(8)
Si1 C37 1.890(5)
C1 C2 1.205(7)
C31 C32 1.492(7)
C31 C33 1.512(7)
C31 H31 1.0000
C32 H32A 0.9800
C32 H32B 0.9800
C32 H32C 0.9800
C33 H33A 0.9800
C33 H33B 0.9800
C33 H33C 0.9800
C34 C35 1.517(6)
C34 C36 1.527(6)
C34 H34 1.0000
C35 H35A 0.9800
C35 H35B 0.9800
C35 H35C 0.9800
C36 H36A 0.9800
C36 H36B 0.9800
C36 H36C 0.9800
C37 C38 1.510(6)
C37 C39 1.511(6)
C37 H37 1.0000
C38 H38A 0.9800
C38 H38B 0.9800
C38 H38C 0.9800
C39 H39A 0.9800
C39 H39B 0.9800
C39 H39C 0.9800
C41 C42 1.494(9)
C41 C43 1.500(8)
C41 H41 1.0000
C42 H42A 0.9800
C42 H42B 0.9800
C42 H42C 0.9800
C43 H43A 0.9800
C43 H43B 0.9800
C43 H43C 0.9800
C44 C45 1.466(8)
C44 C46 1.502(7)
C44 H44 1.0000
C45 H45A 0.9800
C45 H45B 0.9800
C45 H45C 0.9800
C46 H46A 0.9800
C46 H46B 0.9800
C46 H46C 0.9800
C47 C48 1.508(7)
C47 C49 1.529(7)
C47 H47 1.0000
C48 H48A 0.9800
C48 H48B 0.9800
C48 H48C 0.9800
C49 H49A 0.9800
C49 H49B 0.9800
C49 H49C 0.9800
C41B C43B 1.505(9)
C41B C42B 1.512(8)
C41B H41B 1.0000
C42B H42D 0.9800
C42B H42E 0.9800
C42B H42F 0.9800
C43B H43D 0.9800
C43B H43E 0.9800
C43B H43F 0.9800
C31B C33B 1.502(9)
C31B C32B 1.503(9)
C31B H31B 1.0000
C32B H32D 0.9800
C32B H32E 0.9800
C32B H32F 0.9800
C33B H33D 0.9800
C33B H33E 0.9800
C33B H33F 0.9800
C44B C45B 1.502(9)
C44B C46B 1.517(9)
C44B H44B 1.0000
C45B H45D 0.9800
C45B H45E 0.9800
C45B H45F 0.9800
C46B H46D 0.9800
C46B H46E 0.9800
C46B H46F 0.9800

loop_
_geom_torsion_atom_site_label_1
_geom_torsion_atom_site_label_2
_geom_torsion_atom_site_label_3
_geom_torsion_atom_site_label_4
_geom_torsion
C18 C3 C4 Si2 -7(43)
C41 Si2 C4 C3 14(6)
C44B Si2 C4 C3 118(6)
C41B Si2 C4 C3 5(6)
C44 Si2 C4 C3 137(6)
C47 Si2 C4 C3 -109(6)
C28 C11 C12 C13 179.3(5)
C1 C11 C12 C13 -0.4(8)
C28 C11 C12 C17 -0.1(8)
C1 C11 C12 C17 -179.8(5)
C11 C12 C13 C14 -179.4(6)
C17 C12 C13 C14 -0.1(9)
C12 C13 C14 C15 -0.2(10)
C13 C14 C15 C16 0.2(10)
C14 C15 C16 C17 0.1(9)
C15 C16 C17 C18 179.4(6)
C15 C16 C17 C12 -0.4(8)
C11 C12 C17 C18 -0.1(8)
C13 C12 C17 C18 -179.4(5)
C11 C12 C17 C16 179.8(5)
C13 C12 C17 C16 0.4(8)
C16 C17 C18 C19 -180.0(5)
C12 C17 C18 C19 -0.2(8)
C16 C17 C18 C3 0.1(8)
C12 C17 C18 C3 179.9(5)
C4 C3 C18 C17 177(100)
C4 C3 C18 C19 -3(39)
C17 C18 C19 N20 -179.0(5)
C3 C18 C19 N20 0.9(7)
C17 C18 C19 C28 0.5(8)
C3 C18 C19 C28 -179.5(5)
C18 C19 N20 C21 177.9(5)
C28 C19 N20 C21 -1.7(7)
C19 N20 C21 C22 -178.3(5)
C19 N20 C21 C26 2.4(8)
N20 C21 C22 C23 179.2(5)
C26 C21 C22 C23 -1.4(8)
C21 C22 C23 C24 0.7(9)
C21 C22 C23 Br1 -179.4(4)
C22 C23 C24 C25 -0.1(9)
Br1 C23 C24 C25 -179.9(5)
C22 C23 C24 Br2 -179.4(5)
Br1 C23 C24 Br2 0.8(7)
C23 C24 C25 C26 0.3(9)
Br2 C24 C25 C26 179.5(4)
C23 C24 C25 Br3 -179.4(4)
Br2 C24 C25 Br3 -0.1(7)
C24 C25 C26 N27 -178.6(6)
Br3 C25 C26 N27 1.0(8)
C24 C25 C26 C21 -1.0(8)
Br3 C25 C26 C21 178.6(4)
N20 C21 C26 N27 -1.5(8)
C22 C21 C26 N27 179.2(5)
N20 C21 C26 C25 -179.1(5)
C22 C21 C26 C25 1.6(8)
C25 C26 N27 C28 177.4(5)
C21 C26 N27 C28 -0.2(8)
C26 N27 C28 C11 -177.9(5)
C26 N27 C28 C19 0.9(8)
C12 C11 C28 N27 179.3(5)
C1 C11 C28 N27 -1.0(7)
C12 C11 C28 C19 0.5(8)
C1 C11 C28 C19 -179.8(5)
N20 C19 C28 N27 0.0(8)
C18 C19 C28 N27 -179.5(5)
N20 C19 C28 C11 178.8(5)
C18 C19 C28 C11 -0.7(8)
C12 C11 C1 C2 155(7)
C28 C11 C1 C2 -25(8)
C11 C1 C2 Si1 -9(9)
C31 Si1 C2 C1 78(2)
C34 Si1 C2 C1 -157(2)
C31B Si1 C2 C1 90(2)
C37 Si1 C2 C1 -40(2)
C2 Si1 C31 C32 25.3(11)
C34 Si1 C31 C32 -96.4(9)
C31B Si1 C31 C32 -52(3)
C37 Si1 C31 C32 140.9(9)
C2 Si1 C31 C33 160.1(13)
C34 Si1 C31 C33 38.4(13)
C31B Si1 C31 C33 83(3)
C37 Si1 C31 C33 -84.3(13)
C2 Si1 C34 C35 -65.3(5)
C31 Si1 C34 C35 56.6(6)
C31B Si1 C34 C35 48.0(8)
C37 Si1 C34 C35 179.7(5)
C2 Si1 C34 C36 60.6(5)
C31 Si1 C34 C36 -177.5(5)
C31B Si1 C34 C36 174.0(8)
C37 Si1 C34 C36 -54.4(5)
C2 Si1 C37 C38 -173.2(5)
C31 Si1 C37 C38 69.0(6)
C34 Si1 C37 C38 -56.3(6)
C31B Si1 C37 C38 65.9(9)
C2 Si1 C37 C39 57.7(6)
C31 Si1 C37 C39 -60.1(6)
C34 Si1 C37 C39 174.7(5)
C31B Si1 C37 C39 -63.2(8)
C4 Si2 C41 C42 -148(3)
C44B Si2 C41 C42 99(3)
C41B Si2 C41 C42 -73(4)
C44 Si2 C41 C42 93(3)
C47 Si2 C41 C42 -29(3)
C4 Si2 C41 C43 -7.4(17)
C44B Si2 C41 C43 -120.3(17)
C41B Si2 C41 C43 67(4)
C44 Si2 C41 C43 -126.4(15)
C47 Si2 C41 C43 111.7(15)
C41 Si2 C44 C45 75.0(15)
C4 Si2 C44 C45 -45.3(15)
C44B Si2 C44 C45 55(2)
C41B Si2 C44 C45 77.6(15)
C47 Si2 C44 C45 -159.6(14)
C41 Si2 C44 C46 -65.4(15)
C4 Si2 C44 C46 174.4(15)
C44B Si2 C44 C46 -85(3)
C41B Si2 C44 C46 -62.7(16)
C47 Si2 C44 C46 60.1(15)
C41 Si2 C47 C48 -62.1(9)
C4 Si2 C47 C48 58.5(7)
C44B Si2 C47 C48 -174.9(9)
C41B Si2 C47 C48 -55.2(8)
C44 Si2 C47 C48 173.0(7)
C41 Si2 C47 C49 174.0(7)
C4 Si2 C47 C49 -65.4(7)
C44B Si2 C47 C49 61.1(10)
C41B Si2 C47 C49 -179.1(8)
C44 Si2 C47 C49 49.1(8)
C41 Si2 C41B C43B -55(3)
C4 Si2 C41B C43B 53.2(15)
C44B Si2 C41B C43B -62.9(17)
C44 Si2 C41B C43B -69.9(15)
C47 Si2 C41B C43B 167.0(14)
C41 Si2 C41B C42B 72(4)
C4 Si2 C41B C42B -179.3(15)
C44B Si2 C41B C42B 64.6(17)
C44 Si2 C41B C42B 57.6(17)
C47 Si2 C41B C42B -65.5(15)
C2 Si1 C31B C33B -175(2)
C31 Si1 C31B C33B -68(3)
C34 Si1 C31B C33B 70(2)
C37 Si1 C31B C33B -54(2)
C2 Si1 C31B C32B -44(2)
C31 Si1 C31B C32B 62(3)
C34 Si1 C31B C32B -159.1(19)
C37 Si1 C31B C32B 77(2)
C41 Si2 C44B C45B 142(3)
C4 Si2 C44B C45B 30(3)
C41B Si2 C44B C45B 144(2)
C44 Si2 C44B C45B -56(3)
C47 Si2 C44B C45B -96(2)
C41 Si2 C44B C46B -87(3)
C4 Si2 C44B C46B 161(3)
C41B Si2 C44B C46B -85(3)
C44 Si2 C44B C46B 75(3)
C47 Si2 C44B C46B 35(3)
